data_2011788
loop_
_publ_author_name
'Yilmaz, Veysel T.'
'Andac, Omer'
'Topcu, Yildiray'
'Harrison, William T. A.'

_publ_section_title <i>trans</i>-Bis(ethanolamine-<i>N</i>,<i>O</i>)bis(saccharinato-<i>N</i>)copper(II)
_journal_issue 3
_journal_name_full 'Acta Crystallographica Section C'
_journal_page_first 271
_journal_page_last 272
_journal_paper_doi 10.1107/S0108270100019867
_journal_volume 57
_journal_year 2001
_chemical_formula_iupac '[Cu (C7 H4 N O3 S)2 (C2 H7 N O)2]'
_chemical_formula_moiety 'C18 H22 Cu N4 O8 S2'
_chemical_formula_sum 'C18 H22 Cu N4 O8 S2'
_chemical_formula_weight 550.06
_chemical_name_systematic
;
trans-bis(ethanolamine)bis(saccharinato)copper(II)
;
_space_group_IT_number 14
_symmetry_cell_setting monoclinic
_symmetry_space_group_name_Hall '-P 2ybc'
_symmetry_space_group_name_H-M 'P 1 21/c 1'
_audit_creation_method SHELXL97
_cell_angle_alpha 90
_cell_angle_beta 103.9460(10)
_cell_angle_gamma 90
_cell_formula_units_Z 2
_cell_length_a 11.0346(5)
_cell_length_b 8.8957(4)
_cell_length_c 11.4161(5)
_cell_measurement_reflns_used 4688
_cell_measurement_temperature 298(2)
_cell_measurement_theta_max 29.98
_cell_measurement_theta_min 2.93
_cell_volume 1087.58(8)
_computing_cell_refinement 'SAINT (Bruker, 1999)'
_computing_data_collection 'SMART (Bruker, 1999)'
_computing_data_reduction SAINT
_computing_molecular_graphics 'ORTEP3 for Windows (Farrugia, 1997)'
_computing_publication_material SHELXL97
_computing_structure_refinement 'SHELXL97 (Sheldrick, 1997)'
_computing_structure_solution 'SHELXS97 (Sheldrick, 1990)'
_diffrn_ambient_temperature 298(2)
_diffrn_measured_fraction_theta_full .996
_diffrn_measured_fraction_theta_max .996
_diffrn_measurement_device_type 'Bruker SMART1000 CCD area-detector'
_diffrn_measurement_method \w
_diffrn_radiation_monochromator graphite
_diffrn_radiation_source 'fine-focus sealed tube'
_diffrn_radiation_type MoK\a
_diffrn_radiation_wavelength .71073
_diffrn_reflns_av_R_equivalents .022
_diffrn_reflns_av_sigmaI/netI .023
_diffrn_reflns_limit_h_max 15
_diffrn_reflns_limit_h_min -15
_diffrn_reflns_limit_k_max 12
_diffrn_reflns_limit_k_min -11
_diffrn_reflns_limit_l_max 13
_diffrn_reflns_limit_l_min -16
_diffrn_reflns_number 9396
_diffrn_reflns_theta_full 30.01
_diffrn_reflns_theta_max 30.01
_diffrn_reflns_theta_min 2.94
_diffrn_standards_decay_% 0
_exptl_absorpt_coefficient_mu 1.251
_exptl_absorpt_correction_T_max .808
_exptl_absorpt_correction_T_min .667
_exptl_absorpt_correction_type multi-scan
_exptl_absorpt_process_details '(SADABS; Bruker, 1999)'
_exptl_crystal_colour blue
_exptl_crystal_density_diffrn 1.680
_exptl_crystal_density_meas ?
_exptl_crystal_description block
_exptl_crystal_F_000 566
_exptl_crystal_size_max .32
_exptl_crystal_size_mid .24
_exptl_crystal_size_min .17
_refine_diff_density_max .82
_refine_diff_density_min -.40
_refine_ls_extinction_method none
_refine_ls_goodness_of_fit_ref 1.040
_refine_ls_hydrogen_treatment mixed
_refine_ls_matrix_type full
_refine_ls_number_parameters 154
_refine_ls_number_reflns 3165
_refine_ls_number_restraints 0
_refine_ls_restrained_S_all 1.040
_refine_ls_R_factor_all .043
_refine_ls_R_factor_gt .033
_refine_ls_shift/su_max <0.001
_refine_ls_shift/su_mean .000
_refine_ls_structure_factor_coef Fsqd
_refine_ls_weighting_details 'calc w = 1/[\s^2^(Fo^2^)+(0.0634P)^2^+0.0557P] where P=(Fo^2^+2Fc^2^)/3'
_refine_ls_weighting_scheme calc
_refine_ls_wR_factor_ref .099
_reflns_number_gt 2524
_reflns_number_total 3165
_reflns_threshold_expression I>2\s(I)
_cod_data_source_file bm1435.cif
_cod_data_source_block I
_cod_depositor_comments
;
The following automatic conversions were performed:
'_symmetry_cell_setting' value 'Monoclinic' changed to 'monoclinic'
according to '/home/saulius/struct/CIF-dictionaries/cif_core.dic'
dictionary named 'cif_core.dic' version 2.4.1 from
2010-06-29.

'_geom_bond_publ_flag' value 'No' changed to 'no' according
to '/home/saulius/struct/CIF-dictionaries/cif_core.dic' dictionary named
'cif_core.dic' version 2.4.1 from 2010-06-29 (17 times).

Automatic conversion script
Id: cif_fix_enum 1527 2010-12-29 10:47:43Z saulius 

The following automatic conversions were performed:

'_symmetry_cell_setting' value 'Monoclinic' changed to 'monoclinic'
according to /home/saulius/struct/CIF-dictionaries/cif_core.dic
dictionary named 'cif_core.dic' version 2.4.1 from
2010-06-29.

'_geom_bond_publ_flag' value 'No' changed to 'no'
according to /home/saulius/struct/CIF-dictionaries/cif_core.dic
dictionary named 'cif_core.dic' version 2.4.1 from 2010-06-29 (17
times).

'_geom_angle_publ_flag' value 'Yes' changed to 'yes'
according to /home/saulius/struct/CIF-dictionaries/cif_core.dic
dictionary named 'cif_core.dic' version 2.4.1 from 2010-06-29 (3
times).

Automatic conversion script
Id: cif_fix_values 1715 2011-07-08 13:25:40Z adriana 

The following automatic conversions were performed:

'_exptl_crystal_density_meas' value 'not measured' was changed to '?'
- the value is perceived as not measured.

Automatic conversion script
Id: cif_fix_values 3008 2015-01-20 13:52:24Z robertas 
;
_cod_original_sg_symbol_H-M 'P 21/c'
_cod_database_code 2011788
_cod_database_fobs_code 2011788

loop_
_symmetry_equiv_pos_as_xyz
'x, y, z'
'x, -y+1/2, z+1/2'
'-x, -y, -z'
'-x, y-1/2, -z-1/2'

loop_
_atom_site_label
_atom_site_fract_x
_atom_site_fract_y
_atom_site_fract_z
_atom_site_U_iso_or_equiv
_atom_site_adp_type
_atom_site_calc_flag
_atom_site_refinement_flags
_atom_site_occupancy
_atom_site_disorder_assembly
_atom_site_disorder_group
_atom_site_type_symbol
Cu 0 0 0.5 .02747(10) Uani d S 1 . . Cu
S1 -.19411(4) .25565(5) 0.33495(4) .03308(12) Uani d . 1 . . S
O1 -.28468(15) .02092(15) 0.56514(14) .0403(3) Uani d . 1 . . O
O2 -.19720(16) .17922(17) 0.22247(14) .0474(4) Uani d . 1 . . O
O3 -.10999(15) .38007(16) 0.36242(16) .0472(4) Uani d . 1 . . O
O4 .12257(15) .19256(19) 0.45247(14) .0426(3) Uani d . 1 . . O
H4O .174(3) .145(3) 0.437(3) .064 Uiso d . 1 . . H
N1 -.17082(15) .13121(17) 0.44424(15) .0318(3) Uani d . 1 . . N
N2 .03883(16) .10842(18) 0.65734(15) .0358(3) Uani d . 1 . . N
H2A -.0297 .1112 0.6870 .043 Uiso calc R 1 . . H
H2B .0991 .0590 0.7105 .043 Uiso calc R 1 . . H
C1 -.27366(18) .11583(19) 0.48943(17) .0313(4) Uani d . 1 . . C
C2 -.37596(17) .2233(2) 0.43427(17) .0318(4) Uani d . 1 . . C
C3 -.4905(2) .2415(2) 0.4620(2) .0414(5) Uani d . 1 . . C
H3 -.5131 .1823 0.5204 .050 Uiso calc R 1 . . H
C4 -.5704(2) .3508(3) 0.4000(2) .0495(5) Uani d . 1 . . C
H4 -.6478 .3650 0.4172 .059 Uiso calc R 1 . . H
C5 -.5371(2) .4392(3) 0.3131(2) .0483(5) Uani d . 1 . . C
H5 -.5922 .5123 0.2736 .058 Uiso calc R 1 . . H
C6 -.4226(2) .4208(2) 0.28358(19) .0409(4) Uani d . 1 . . C
H6 -.3999 .4796 0.2250 .049 Uiso calc R 1 . . H
C7 -.34472(17) .3109(2) 0.34576(17) .0319(4) Uani d . 1 . . C
C8 .1717(3) .2681(3) 0.5644(3) .0563(6) Uani d . 1 . . C
H8A .1897 .3720 0.5488 .068 Uiso calc R 1 . . H
H8B .2492 .2206 0.6062 .068 Uiso calc R 1 . . H
C9 .0806(3) .2630(3) 0.6418(2) .0505(6) Uani d . 1 . . C
H9A .1191 .3051 0.7204 .061 Uiso calc R 1 . . H
H9B .0087 .3244 0.6056 .061 Uiso calc R 1 . . H

loop_
_atom_site_aniso_label
_atom_site_aniso_U_11
_atom_site_aniso_U_22
_atom_site_aniso_U_33
_atom_site_aniso_U_12
_atom_site_aniso_U_13
_atom_site_aniso_U_23
Cu .02934(16) .02610(15) .03108(17) -.00061(11) .01530(12) -.00205(11)
S1 .0354(2) .0288(2) .0422(3) .00157(16) .02328(19) .00524(18)
O1 .0463(8) .0366(7) .0474(8) .0043(6) .0298(7) .0086(6)
O2 .0622(10) .0477(8) .0419(8) .0083(7) .0314(7) .0036(7)
O3 .0402(8) .0340(7) .0737(11) -.0043(6) .0263(8) .0095(7)
O4 .0431(8) .0490(8) .0413(8) .0062(7) .0208(6) -.0002(7)
N1 .0344(8) .0290(7) .0382(8) .0012(6) .0207(6) .0039(6)
N2 .0403(9) .0365(8) .0357(8) .0026(7) .0188(7) -.0028(7)
C1 .0355(9) .0284(8) .0359(9) -.0022(7) .0198(7) -.0031(7)
C2 .0318(9) .0312(8) .0366(9) -.0018(7) .0164(7) -.0020(7)
C3 .0374(10) .0478(11) .0464(11) .0011(8) .0245(9) .0044(9)
C4 .0348(10) .0635(14) .0561(13) .0084(10) .0227(10) .0050(11)
C5 .0428(12) .0538(13) .0502(12) .0135(10) .0151(10) .0097(11)
C6 .0443(11) .0415(10) .0418(10) .0041(8) .0199(9) .0054(9)
C7 .0330(9) .0315(8) .0355(9) -.0010(7) .0162(7) -.0013(7)
C8 .0656(16) .0457(12) .0679(16) -.0202(11) .0362(13) -.0177(11)
C9 .0649(15) .0439(12) .0486(12) -.0119(10) .0254(11) -.0134(10)

loop_
_atom_type_symbol
_atom_type_description
_atom_type_scat_dispersion_real
_atom_type_scat_dispersion_imag
_atom_type_scat_source
C C .0033 .0016 'International Tables Vol C Tables 4.2.6.8 and 6.1.1.4'
H H .0000 .0000 'International Tables Vol C Tables 4.2.6.8 and 6.1.1.4'
Cu Cu .3201 1.2651 'International Tables Vol C Tables 4.2.6.8 and 6.1.1.4'
N N .0061 .0033 'International Tables Vol C Tables 4.2.6.8 and 6.1.1.4'
O O .0106 .0060 'International Tables Vol C Tables 4.2.6.8 and 6.1.1.4'
S S .1246 .1234 'International Tables Vol C Tables 4.2.6.8 and 6.1.1.4'

loop_
_geom_angle_atom_site_label_1
_geom_angle_atom_site_label_2
_geom_angle_atom_site_label_3
_geom_angle_site_symmetry_1
_geom_angle_site_symmetry_3
_geom_angle
_geom_angle_publ_flag
N1 Cu N2 . . 89.26(7) yes
N1 Cu O4 . . 92.76(5) yes
N2 Cu O4 . . 80.97(6) yes
N2 Cu N2 . 3_556 180 no
N2 Cu N1 3_556 . 90.74(7) no
N2 Cu N1 . 3_556 90.74(7) no
N2 Cu N1 3_556 3_556 89.26(7) no
N1 Cu N1 . 3_556 180 no
N2 Cu O4 3_556 . 99.03(6) no
N1 Cu O4 3_556 . 87.24(5) no
N2 Cu O4 . 3_556 99.03(6) no
N2 Cu O4 3_556 3_556 80.97(6) no
N1 Cu O4 . 3_556 87.24(5) no
N1 Cu O4 3_556 3_556 92.76(5) no
O4 Cu O4 . 3_556 180 no
O3 S1 O2 . . 115.71(9) no
O3 S1 N1 . . 112.39(10) no
O2 S1 N1 . . 108.89(9) no
O3 S1 C7 . . 109.96(9) no
O2 S1 C7 . . 111.83(9) no
N1 S1 C7 . . 96.45(8) no
C8 O4 Cu . . 104.73(12) no
C1 N1 S1 . . 111.32(13) no
C1 N1 Cu . . 125.24(12) no
S1 N1 Cu . . 123.34(8) no
C9 N2 Cu . . 110.41(13) no
O1 C1 N1 . . 124.43(18) no
O1 C1 C2 . . 122.64(16) no
N1 C1 C2 . . 112.89(15) no
C7 C2 C3 . . 120.21(18) no
C7 C2 C1 . . 111.80(15) no
C3 C2 C1 . . 127.99(17) no
C2 C3 C4 . . 117.91(19) no
C5 C4 C3 . . 121.2(2) no
C4 C5 C6 . . 121.3(2) no
C7 C6 C5 . . 116.56(19) no
C6 C7 C2 . . 122.72(17) no
C6 C7 S1 . . 129.90(14) no
C2 C7 S1 . . 107.37(14) no
O4 C8 C9 . . 110.6(2) no
N2 C9 C8 . . 112.03(18) no
C8 O4 H4O . . 109(2) no
Cu1 O4 H4O . . 99(2) no

loop_
_geom_bond_atom_site_label_1
_geom_bond_atom_site_label_2
_geom_bond_site_symmetry_2
_geom_bond_distance
_geom_bond_publ_flag
Cu N1 . 2.1776(16) yes
Cu N2 . 1.9923(16) yes
Cu O4 . 2.3263(16) yes
S1 N1 . 1.6412(16) no
S1 O2 . 1.4461(15) no
S1 O3 . 1.4299(15) no
S1 C7 . 1.7657(18) no
O1 C1 . 1.235(2) no
O4 C8 . 1.430(3) no
N1 C1 . 1.362(2) no
N2 C9 . 1.475(3) no
C1 C2 . 1.498(3) no
C2 C7 . 1.384(2) no
C2 C3 . 1.384(2) no
C3 C4 . 1.387(3) no
C4 C5 . 1.383(3) no
C5 C6 . 1.393(3) no
C6 C7 . 1.380(3) no
C8 C9 . 1.490(3) no
O4 H4O . .76(3) no

loop_
_geom_hbond_atom_site_label_D
_geom_hbond_atom_site_label_H
_geom_hbond_atom_site_label_A
_geom_hbond_site_symmetry_A
_geom_hbond_distance_DH
_geom_hbond_distance_HA
_geom_hbond_distance_DA
_geom_hbond_angle_DHA
_geom_hbond_publ_flag
O4 H4O O1 3_556 .76(3) 1.92(3) 2.650(2) 160(3) yes
N2 H2B O2 3_556 .90 2.42 3.214(2) 148 yes
N2 H2A O3 2 .90 2.38 3.169(2) 147 yes
C6 H6 O1 2_554 .93 2.46 3.261(2) 144 yes

loop_
_geom_torsion_atom_site_label_1
_geom_torsion_atom_site_label_2
_geom_torsion_atom_site_label_3
_geom_torsion_atom_site_label_4
_geom_torsion_site_symmetry_1
_geom_torsion
_geom_torsion_publ_flag
N2 Cu O4 C8 . 7.85(15) no
N2 Cu O4 C8 3_556 -172.15(15) no
N1 Cu O4 C8 . 96.66(15) no
N1 Cu O4 C8 3_556 -83.34(15) no
O3 S1 N1 C1 . 118.60(14) no
O2 S1 N1 C1 . -111.85(14) no
C7 S1 N1 C1 . 3.88(15) no
O3 S1 N1 Cu . -64.78(12) no
O2 S1 N1 Cu . 64.77(12) no
C7 S1 N1 Cu . -179.50(10) no
N2 Cu N1 C1 . -70.87(16) no
N2 Cu N1 C1 3_556 109.13(16) no
O4 Cu N1 C1 . -151.79(15) no
O4 Cu N1 C1 3_556 28.21(15) no
N2 Cu N1 S1 . 112.99(11) no
N2 Cu N1 S1 3_556 -67.01(11) no
O4 Cu N1 S1 . 32.07(11) no
O4 Cu N1 S1 3_556 -147.93(11) no
N1 Cu N2 C9 . -74.11(15) no
N1 Cu N2 C9 3_556 105.89(15) no
O4 Cu N2 C9 . 18.80(15) no
O4 Cu N2 C9 3_556 -161.20(15) no
S1 N1 C1 O1 . 173.70(16) no
Cu N1 C1 O1 . -2.8(3) no
S1 N1 C1 C2 . -4.2(2) no
Cu N1 C1 C2 . 179.28(12) no
O1 C1 C2 C7 . -175.58(18) no
N1 C1 C2 C7 . 2.3(2) no
O1 C1 C2 C3 . 4.5(3) no
N1 C1 C2 C3 . -177.61(19) no
C7 C2 C3 C4 . -1.0(3) no
C1 C2 C3 C4 . 179.0(2) no
C2 C3 C4 C5 . .0(4) no
C3 C4 C5 C6 . .7(4) no
C4 C5 C6 C7 . -.3(4) no
C5 C6 C7 C2 . -.8(3) no
C5 C6 C7 S1 . -179.47(18) no
C3 C2 C7 C6 . 1.5(3) no
C1 C2 C7 C6 . -178.51(18) no
C3 C2 C7 S1 . -179.59(16) no
C1 C2 C7 S1 . .44(19) no
O3 S1 C7 C6 . 59.7(2) no
O2 S1 C7 C6 . -70.2(2) no
N1 S1 C7 C6 . 176.4(2) no
O3 S1 C7 C2 . -119.12(14) no
O2 S1 C7 C2 . 110.90(14) no
N1 S1 C7 C2 . -2.44(15) no
Cu O4 C8 C9 . -32.6(2) no
Cu N2 C9 C8 . -44.3(3) no
O4 C8 C9 N2 . 52.8(3) no
